data_4517213
loop_
_publ_author_name
'Tay, Dillon W. P.'
'Nobbs, James D.'
'Romain, Charles'
'White, Andrew J. P.'
'Aitipamula, Srinivasulu'
'van Meurs, Martin'
'Britovsek, George J. P.'

_publ_section_title
;
 gem-Dialkyl Effect in Diphosphine Ligands: Synthesis, Coordination
 Behavior, and Application in Pd-Catalyzed Hydroformylation
;
_journal_issue 1
_journal_name_full 'ACS Catalysis'
_journal_page_first 663
_journal_paper_doi 10.1021/acscatal.9b03007
_journal_volume 10
_journal_year 2019
_chemical_formula_moiety 'C54 H52 P4 Pd, 2(C2 F3 O2)'
_chemical_formula_sum 'C58 H52 F6 O4 P4 Pd'
_chemical_formula_weight 1157.27
_space_group_crystal_system monoclinic
_space_group_IT_number 14
_space_group_name_Hall '-P 2yn'
_space_group_name_H-M_alt 'P 1 21/n 1'
_atom_sites_solution_hydrogens geom
_audit_creation_method SHELXL-2014/7
_cell_angle_alpha 90
_cell_angle_beta 94.460(2)
_cell_angle_gamma 90
_cell_formula_units_Z 2
_cell_length_a 11.0969(3)
_cell_length_b 18.3586(5)
_cell_length_c 12.3866(3)
_cell_measurement_reflns_used 3598
_cell_measurement_temperature 173(2)
_cell_measurement_theta_max 28.0750
_cell_measurement_theta_min 2.6690
_cell_volume 2515.80(11)
_computing_cell_refinement 'CrysAlisPro, Rigaku OD'
_computing_data_collection 'CrysAlisPro, Rigaku OD'
_computing_data_reduction 'CrysAlisPro, Rigaku OD'
_computing_molecular_graphics 'Bruker SHELXTL'
_computing_publication_material 'CIFTAB-2014 (Sheldrick, 2014)'
_computing_structure_refinement 'SHELXL-2014/7 (Sheldrick, 2014)'
_computing_structure_solution 'SHELXS-2014 (Sheldrick, 2014)'
_diffrn_ambient_temperature 173(2)
_diffrn_detector_area_resol_mean 16.0382
_diffrn_measured_fraction_theta_full 0.986
_diffrn_measured_fraction_theta_max 0.805
_diffrn_measurement_device_type 'Agilent Xcalibur 3 E'
_diffrn_measurement_method 'omega scans'
_diffrn_radiation_type MoK\a
_diffrn_radiation_wavelength 0.71073
_diffrn_reflns_av_R_equivalents 0.0163
_diffrn_reflns_av_unetI/netI 0.0321
_diffrn_reflns_Laue_measured_fraction_full 0.986
_diffrn_reflns_Laue_measured_fraction_max 0.805
_diffrn_reflns_limit_h_max 12
_diffrn_reflns_limit_h_min -14
_diffrn_reflns_limit_k_max 23
_diffrn_reflns_limit_k_min -14
_diffrn_reflns_limit_l_max 11
_diffrn_reflns_limit_l_min -14
_diffrn_reflns_number 9130
_diffrn_reflns_point_group_measured_fraction_full 0.986
_diffrn_reflns_point_group_measured_fraction_max 0.805
_diffrn_reflns_theta_full 25.242
_diffrn_reflns_theta_max 28.271
_diffrn_reflns_theta_min 2.621
_diffrn_source 'Enhance (Mo) X-ray Source'
_exptl_absorpt_coefficient_mu 0.567
_exptl_absorpt_correction_T_max 0.880
_exptl_absorpt_correction_T_min 0.822
_exptl_absorpt_correction_type analytical
_exptl_absorpt_process_details
; 
CrysAlisPro 1.171.38.43 (Rigaku Oxford Diffraction, 2015) 
Analytical numeric absorption correction using a multifaceted crystal 
model based on expressions derived by R.C. Clark & J.S. Reid. 
(Clark, R. C. & Reid, J. S. (1995). Acta Cryst. A51, 887-897) 
Empirical absorption correction using spherical harmonics, 
implemented in SCALE3 ABSPACK scaling algorithm. 
;
_exptl_crystal_colour 'Pale yellow'
_exptl_crystal_density_diffrn 1.528
_exptl_crystal_description blocks
_exptl_crystal_F_000 1184
_exptl_crystal_size_max 0.531
_exptl_crystal_size_mid 0.388
_exptl_crystal_size_min 0.264
_refine_diff_density_max 0.384
_refine_diff_density_min -0.341
_refine_diff_density_rms 0.062
_refine_ls_extinction_method none
_refine_ls_goodness_of_fit_ref 1.049
_refine_ls_hydrogen_treatment constr
_refine_ls_matrix_type full
_refine_ls_number_parameters 331
_refine_ls_number_reflns 5026
_refine_ls_number_restraints 0
_refine_ls_restrained_S_all 1.049
_refine_ls_R_factor_all 0.0386
_refine_ls_R_factor_gt 0.0291
_refine_ls_shift/su_max 0.000
_refine_ls_shift/su_mean 0.000
_refine_ls_structure_factor_coef Fsqd
_refine_ls_weighting_details 'w=1/[\s^2^(Fo^2^)+(0.0253P)^2^+1.5616P] where P=(Fo^2^+2Fc^2^)/3'
_refine_ls_weighting_scheme calc
_refine_ls_wR_factor_gt 0.0637
_refine_ls_wR_factor_ref 0.0694
_reflns_Friedel_coverage 0.000
_reflns_number_gt 4263
_reflns_number_total 5026
_reflns_threshold_expression 'I > 2\s(I)'
_cod_data_source_file cs9b03007_si_002.cif
_cod_data_source_block Pd-L1_2-CF3CO2_2
_cod_depositor_comments 'Adding full bibliography for 4517213--4517216.cif.'
_cod_original_cell_volume 2515.79(11)
_cod_original_sg_symbol_H-M 'P 21/n'
_cod_database_code 4517213
_shelx_shelxl_version_number 2014/7
_shelx_space_group_comment
; 
The symmetry employed for this shelxl refinement is uniquely defined 
by the following loop, which should always be used as a source of 
symmetry information in preference to the above space-group names. 
They are only intended as comments. 
;

loop_
_space_group_symop_operation_xyz
'x, y, z'
'-x+1/2, y+1/2, -z+1/2'
'-x, -y, -z'
'x-1/2, -y-1/2, z-1/2'

loop_
_atom_site_label
_atom_site_type_symbol
_atom_site_fract_x
_atom_site_fract_y
_atom_site_fract_z
_atom_site_U_iso_or_equiv
_atom_site_adp_type
_atom_site_occupancy
_atom_site_site_symmetry_order
_atom_site_calc_flag
_atom_site_refinement_flags_posn
_atom_site_refinement_flags_adp
_atom_site_refinement_flags_occupancy
P1 P 0.70936(5) 0.49280(3) 0.46245(4) 0.01798(12) Uani 1 1 d . . .
Pd1 Pd 0.5000 0.5000 0.5000 0.01484(7) Uani 1 2 d S . P
C2 C 0.81339(18) 0.44028(12) 0.55490(18) 0.0231(5) Uani 1 1 d . . .
H2A H 0.8927 0.4378 0.5237 0.028 Uiso 1 1 calc R U .
H2B H 0.8252 0.4671 0.6243 0.028 Uiso 1 1 calc R U .
C3 C 0.77345(18) 0.36316(12) 0.57874(18) 0.0236(5) Uani 1 1 d . . .
H3A H 0.7443 0.3389 0.5103 0.028 Uiso 1 1 calc R U .
H3B H 0.8432 0.3351 0.6114 0.028 Uiso 1 1 calc R U .
C4 C 0.67333(18) 0.36364(12) 0.65565(18) 0.0219(5) Uani 1 1 d . . .
H4A H 0.6947 0.3993 0.7140 0.026 Uiso 1 1 calc R U .
H4B H 0.6699 0.3150 0.6897 0.026 Uiso 1 1 calc R U .
P5 P 0.52289(5) 0.38591(3) 0.59396(4) 0.01726(12) Uani 1 1 d . . .
C6 C 0.72354(19) 0.44694(12) 0.33412(17) 0.0220(5) Uani 1 1 d . . .
C7 C 0.6220(2) 0.42015(12) 0.27505(18) 0.0261(5) Uani 1 1 d . . .
H7A H 0.5443 0.4278 0.3002 0.031 Uiso 1 1 calc R U .
C8 C 0.6329(2) 0.38223(13) 0.1793(2) 0.0353(6) Uani 1 1 d . . .
H8A H 0.5628 0.3637 0.1397 0.042 Uiso 1 1 calc R U .
C9 C 0.7450(3) 0.37133(13) 0.1415(2) 0.0383(6) Uani 1 1 d . . .
H9A H 0.7522 0.3457 0.0757 0.046 Uiso 1 1 calc R U .
C10 C 0.8470(2) 0.39771(14) 0.1996(2) 0.0372(6) Uani 1 1 d . . .
H10A H 0.9244 0.3900 0.1738 0.045 Uiso 1 1 calc R U .
C11 C 0.8372(2) 0.43514(13) 0.2949(2) 0.0305(5) Uani 1 1 d . . .
H11A H 0.9078 0.4531 0.3344 0.037 Uiso 1 1 calc R U .
C12 C 0.79886(17) 0.57640(12) 0.46006(18) 0.0212(5) Uani 1 1 d . . .
C13 C 0.83543(19) 0.60654(13) 0.3651(2) 0.0272(5) Uani 1 1 d . . .
H13A H 0.8137 0.5839 0.2974 0.033 Uiso 1 1 calc R U .
C14 C 0.9040(2) 0.67003(14) 0.3694(2) 0.0346(6) Uani 1 1 d . . .
H14A H 0.9279 0.6910 0.3043 0.042 Uiso 1 1 calc R U .
C15 C 0.9376(2) 0.70278(14) 0.4670(2) 0.0375(6) Uani 1 1 d . . .
H15A H 0.9843 0.7462 0.4689 0.045 Uiso 1 1 calc R U .
C16 C 0.9037(2) 0.67289(13) 0.5614(2) 0.0356(6) Uani 1 1 d . . .
H16A H 0.9280 0.6953 0.6288 0.043 Uiso 1 1 calc R U .
C17 C 0.8343(2) 0.61006(13) 0.5590(2) 0.0296(5) Uani 1 1 d . . .
H17A H 0.8106 0.5898 0.6246 0.036 Uiso 1 1 calc R U .
C18 C 0.44207(18) 0.36858(11) 0.71446(17) 0.0194(4) Uani 1 1 d . . .
C19 C 0.45834(19) 0.41697(13) 0.80092(18) 0.0260(5) Uani 1 1 d . . .
H19A H 0.5059 0.4596 0.7946 0.031 Uiso 1 1 calc R U .
C20 C 0.4049(2) 0.40281(14) 0.8965(2) 0.0344(6) Uani 1 1 d . . .
H20A H 0.4143 0.4366 0.9547 0.041 Uiso 1 1 calc R U .
C21 C 0.3379(2) 0.34001(14) 0.9078(2) 0.0341(6) Uani 1 1 d . . .
H21A H 0.3009 0.3309 0.9730 0.041 Uiso 1 1 calc R U .
C22 C 0.3256(2) 0.29091(13) 0.8236(2) 0.0309(5) Uani 1 1 d . . .
H22A H 0.2817 0.2471 0.8318 0.037 Uiso 1 1 calc R U .
C23 C 0.37649(19) 0.30475(12) 0.72680(19) 0.0254(5) Uani 1 1 d . . .
H23A H 0.3667 0.2707 0.6690 0.030 Uiso 1 1 calc R U .
C24 C 0.48727(17) 0.31098(11) 0.50144(17) 0.0183(4) Uani 1 1 d . . .
C25 C 0.5261(2) 0.23966(12) 0.52582(18) 0.0250(5) Uani 1 1 d . . .
H25A H 0.5748 0.2299 0.5907 0.030 Uiso 1 1 calc R U .
C26 C 0.4931(2) 0.18372(13) 0.4550(2) 0.0295(5) Uani 1 1 d . . .
H26A H 0.5194 0.1355 0.4715 0.035 Uiso 1 1 calc R U .
C27 C 0.4222(2) 0.19717(13) 0.3605(2) 0.0319(6) Uani 1 1 d . . .
H27A H 0.3980 0.1581 0.3134 0.038 Uiso 1 1 calc R U .
C28 C 0.3865(2) 0.26742(13) 0.33446(19) 0.0293(5) Uani 1 1 d . . .
H28A H 0.3395 0.2769 0.2686 0.035 Uiso 1 1 calc R U .
C29 C 0.41926(19) 0.32392(12) 0.40439(18) 0.0229(5) Uani 1 1 d . . .
H29A H 0.3950 0.3722 0.3859 0.028 Uiso 1 1 calc R U .
C30 C 0.7461(2) 0.56490(13) 0.82370(19) 0.0297(5) Uani 1 1 d . . .
O31 O 0.7812(2) 0.62771(10) 0.84172(17) 0.0641(7) Uani 1 1 d . . .
O32 O 0.67446(15) 0.53953(10) 0.75188(14) 0.0387(4) Uani 1 1 d . . .
C33 C 0.8115(2) 0.50678(13) 0.8957(2) 0.0349(6) Uani 1 1 d . . .
F34 F 0.85003(18) 0.52990(9) 0.99370(14) 0.0657(6) Uani 1 1 d . . .
F35 F 0.74516(15) 0.44788(8) 0.91003(13) 0.0549(5) Uani 1 1 d . . .
F36 F 0.90889(16) 0.48278(11) 0.84739(18) 0.0717(6) Uani 1 1 d . . .

loop_
_atom_site_aniso_label
_atom_site_aniso_U_11
_atom_site_aniso_U_22
_atom_site_aniso_U_33
_atom_site_aniso_U_23
_atom_site_aniso_U_13
_atom_site_aniso_U_12
P1 0.0155(3) 0.0186(3) 0.0201(3) 0.0010(2) 0.0027(2) -0.0002(2)
Pd1 0.01406(11) 0.01384(11) 0.01676(12) -0.00018(9) 0.00203(8) -0.00042(8)
C2 0.0164(10) 0.0276(12) 0.0249(12) 0.0033(10) 0.0000(9) 0.0032(9)
C3 0.0195(10) 0.0246(12) 0.0267(12) 0.0031(10) 0.0015(9) 0.0040(9)
C4 0.0189(10) 0.0238(11) 0.0224(12) 0.0044(9) -0.0017(9) 0.0006(9)
P5 0.0169(3) 0.0159(3) 0.0189(3) 0.0008(2) 0.0011(2) 0.0002(2)
C6 0.0271(11) 0.0185(11) 0.0210(11) 0.0020(9) 0.0046(9) 0.0039(9)
C7 0.0286(12) 0.0236(12) 0.0262(13) 0.0036(10) 0.0024(10) 0.0017(10)
C8 0.0472(15) 0.0270(13) 0.0308(14) -0.0033(11) -0.0022(12) -0.0015(12)
C9 0.0676(19) 0.0227(13) 0.0260(14) -0.0002(11) 0.0123(13) 0.0072(13)
C10 0.0452(15) 0.0318(14) 0.0369(15) -0.0003(12) 0.0169(12) 0.0087(12)
C11 0.0292(12) 0.0298(13) 0.0333(14) -0.0021(11) 0.0077(10) 0.0021(10)
C12 0.0129(9) 0.0210(11) 0.0300(12) 0.0003(10) 0.0031(9) 0.0005(8)
C13 0.0193(11) 0.0295(13) 0.0329(13) 0.0052(11) 0.0025(9) 0.0018(10)
C14 0.0200(11) 0.0352(14) 0.0490(16) 0.0151(13) 0.0045(11) -0.0010(10)
C15 0.0204(12) 0.0254(13) 0.0661(19) 0.0054(13) -0.0004(12) -0.0052(10)
C16 0.0279(12) 0.0301(13) 0.0481(16) -0.0083(12) -0.0021(11) -0.0024(11)
C17 0.0264(12) 0.0290(13) 0.0339(14) -0.0018(11) 0.0054(10) -0.0025(10)
C18 0.0166(10) 0.0207(11) 0.0209(11) 0.0042(9) 0.0012(8) 0.0024(8)
C19 0.0249(11) 0.0252(12) 0.0279(13) 0.0007(10) 0.0021(9) -0.0011(10)
C20 0.0390(14) 0.0392(15) 0.0254(13) -0.0029(11) 0.0055(11) 0.0021(12)
C21 0.0367(14) 0.0408(15) 0.0262(13) 0.0104(12) 0.0105(11) 0.0033(12)
C22 0.0296(12) 0.0279(13) 0.0360(14) 0.0097(11) 0.0077(10) -0.0005(10)
C23 0.0261(11) 0.0212(11) 0.0290(13) 0.0038(10) 0.0033(10) 0.0001(9)
C24 0.0176(10) 0.0172(10) 0.0205(11) -0.0011(9) 0.0039(8) -0.0008(8)
C25 0.0293(12) 0.0217(12) 0.0237(12) 0.0039(10) 0.0004(9) 0.0028(10)
C26 0.0387(13) 0.0166(11) 0.0336(13) 0.0015(10) 0.0065(11) 0.0018(10)
C27 0.0424(14) 0.0237(12) 0.0297(13) -0.0069(11) 0.0039(11) -0.0069(11)
C28 0.0331(12) 0.0289(13) 0.0249(12) -0.0001(10) -0.0043(10) -0.0035(11)
C29 0.0240(11) 0.0186(11) 0.0263(12) 0.0026(10) 0.0017(9) 0.0001(9)
C30 0.0386(13) 0.0271(13) 0.0236(13) 0.0032(10) 0.0044(10) 0.0012(11)
O31 0.1132(19) 0.0259(10) 0.0481(13) 0.0026(9) -0.0257(13) -0.0081(11)
O32 0.0343(9) 0.0389(10) 0.0409(11) 0.0105(9) -0.0091(8) -0.0065(8)
C33 0.0395(14) 0.0289(13) 0.0345(14) 0.0010(11) -0.0083(11) -0.0050(11)
F34 0.0989(14) 0.0471(10) 0.0445(10) 0.0056(8) -0.0362(10) -0.0149(10)
F35 0.0746(11) 0.0369(9) 0.0499(10) 0.0175(8) -0.0175(9) -0.0197(8)
F36 0.0520(11) 0.0657(13) 0.0978(16) 0.0110(12) 0.0087(11) 0.0228(9)

loop_
_atom_type_symbol
_atom_type_description
_atom_type_scat_dispersion_real
_atom_type_scat_dispersion_imag
_atom_type_scat_source
C C 0.0033 0.0016 'International Tables Vol C Tables 4.2.6.8 and 6.1.1.4'
H H 0.0000 0.0000 'International Tables Vol C Tables 4.2.6.8 and 6.1.1.4'
F F 0.0171 0.0103 'International Tables Vol C Tables 4.2.6.8 and 6.1.1.4'
O O 0.0106 0.0060 'International Tables Vol C Tables 4.2.6.8 and 6.1.1.4'
P P 0.1023 0.0942 'International Tables Vol C Tables 4.2.6.8 and 6.1.1.4'
Pd Pd -0.9988 1.0072 'International Tables Vol C Tables 4.2.6.8 and 6.1.1.4'

loop_
_geom_angle_atom_site_label_1
_geom_angle_atom_site_label_2
_geom_angle_atom_site_label_3
_geom_angle
_geom_angle_site_symmetry_1
_geom_angle_site_symmetry_3
C6 P1 C12 106.89(10) . .
C6 P1 C2 102.09(10) . .
C12 P1 C2 97.76(10) . .
C6 P1 Pd1 110.18(7) . .
C12 P1 Pd1 119.35(7) . .
C2 P1 Pd1 118.54(7) . .
P5 Pd1 P5 180.0 . 3_666
P5 Pd1 P1 88.765(18) . .
P5 Pd1 P1 91.235(18) 3_666 .
P5 Pd1 P1 91.237(18) . 3_666
P5 Pd1 P1 88.764(18) 3_666 3_666
P1 Pd1 P1 180.0 . 3_666
C3 C2 P1 115.60(15) . .
C4 C3 C2 110.80(18) . .
C3 C4 P5 115.35(15) . .
C24 P5 C4 103.98(10) . .
C24 P5 C18 106.69(10) . .
C4 P5 C18 96.31(9) . .
C24 P5 Pd1 110.23(7) . .
C4 P5 Pd1 117.18(7) . .
C18 P5 Pd1 120.51(7) . .
C7 C6 C11 118.6(2) . .
C7 C6 P1 120.30(16) . .
C11 C6 P1 121.05(17) . .
C6 C7 C8 120.5(2) . .
C9 C8 C7 120.3(2) . .
C8 C9 C10 119.8(2) . .
C11 C10 C9 120.4(2) . .
C10 C11 C6 120.4(2) . .
C13 C12 C17 119.0(2) . .
C13 C12 P1 122.87(17) . .
C17 C12 P1 118.13(17) . .
C12 C13 C14 119.8(2) . .
C15 C14 C13 120.7(2) . .
C16 C15 C14 120.1(2) . .
C15 C16 C17 120.2(2) . .
C16 C17 C12 120.2(2) . .
C19 C18 C23 119.3(2) . .
C19 C18 P5 118.32(16) . .
C23 C18 P5 121.96(17) . .
C20 C19 C18 119.9(2) . .
C21 C20 C19 120.6(2) . .
C22 C21 C20 119.4(2) . .
C21 C22 C23 120.7(2) . .
C22 C23 C18 120.0(2) . .
C29 C24 C25 118.9(2) . .
C29 C24 P5 119.59(16) . .
C25 C24 P5 121.55(16) . .
C26 C25 C24 119.7(2) . .
C27 C26 C25 120.7(2) . .
C28 C27 C26 120.0(2) . .
C27 C28 C29 119.9(2) . .
C28 C29 C24 120.9(2) . .
O31 C30 O32 131.3(2) . .
O31 C30 C33 114.6(2) . .
O32 C30 C33 113.9(2) . .
F34 C33 F35 106.4(2) . .
F34 C33 F36 107.4(2) . .
F35 C33 F36 105.3(2) . .
F34 C33 C30 114.4(2) . .
F35 C33 C30 113.6(2) . .
F36 C33 C30 109.1(2) . .

loop_
_geom_bond_atom_site_label_1
_geom_bond_atom_site_label_2
_geom_bond_distance
_geom_bond_site_symmetry_2
P1 C6 1.816(2) .
P1 C12 1.830(2) .
P1 C2 1.835(2) .
P1 Pd1 2.4082(5) .
Pd1 P5 2.4000(5) .
Pd1 P5 2.4000(5) 3_666
Pd1 P1 2.4082(5) 3_666
C2 C3 1.519(3) .
C3 C4 1.519(3) .
C4 P5 1.827(2) .
P5 C24 1.814(2) .
P5 C18 1.828(2) .
C6 C7 1.385(3) .
C6 C11 1.403(3) .
C7 C8 1.389(3) .
C8 C9 1.377(4) .
C9 C10 1.381(4) .
C10 C11 1.378(3) .
C12 C13 1.389(3) .
C12 C17 1.401(3) .
C13 C14 1.391(3) .
C14 C15 1.375(4) .
C15 C16 1.371(4) .
C16 C17 1.386(3) .
C18 C19 1.392(3) .
C18 C23 1.394(3) .
C19 C20 1.390(3) .
C20 C21 1.384(3) .
C21 C22 1.377(3) .
C22 C23 1.388(3) .
C24 C29 1.389(3) .
C24 C25 1.404(3) .
C25 C26 1.381(3) .
C26 C27 1.381(3) .
C27 C28 1.380(3) .
C28 C29 1.382(3) .
C30 O31 1.232(3) .
C30 O32 1.237(3) .
C30 C33 1.537(3) .
C33 F34 1.325(3) .
C33 F35 1.328(3) .
C33 F36 1.349(3) .
